data_4508296
loop_
_publ_author_name
'Aaker Christer B.'
'Chopade, Prashant D.'
'Desper, John'

_publ_section_title
;
 Establishing a Hierarchy of Halogen Bonding by Engineering Crystals
 without Disorder
;
_journal_issue 9
_journal_name_full 'Crystal Growth &amp; Design'
_journal_page_first 4145
_journal_paper_doi 10.1021/cg400988m
_journal_volume 13
_journal_year 2013
_chemical_formula_moiety
;
(C12 Br F8 I) (C15 H15 N3)
;
_chemical_formula_sum 'C27 H15 Br F8 I N3'
_chemical_formula_weight 740.23
_chemical_name_systematic
;
PC-4-45-11 1-I-4-(4-Br-F4-phenyl)-F4-benzene, 1-[(4-pyridyl)methyl]-5,6-dimethylbenzimidazole
;
_space_group_IT_number 2
_symmetry_cell_setting triclinic
_symmetry_space_group_name_Hall '-P 1'
_symmetry_space_group_name_H-M 'P -1'
_atom_sites_solution_hydrogens geom
_atom_sites_solution_primary direct
_atom_sites_solution_secondary difmap
_audit_creation_method SHELXL-97
_cell_angle_alpha 80.633(3)
_cell_angle_beta 71.005(3)
_cell_angle_gamma 83.608(4)
_cell_formula_units_Z 2
_cell_length_a 9.1185(7)
_cell_length_b 10.8775(9)
_cell_length_c 13.8025(11)
_cell_measurement_reflns_used 9938
_cell_measurement_temperature 120(2)
_cell_measurement_theta_max 32.58
_cell_measurement_theta_min 2.94
_cell_volume 1274.71(18)
_computing_cell_refinement 'Bruker SAINT'
_computing_data_collection 'Bruker APEX2'
_computing_data_reduction 'Bruker SAINT'
_computing_molecular_graphics 'Bruker SHELXTL'
_computing_publication_material 'Bruker SHELXTL'
_computing_structure_refinement 'SHELXL-97 (Sheldrick, 2008)'
_computing_structure_solution 'SHELXS-97 (Sheldrick, 2008)'
_diffrn_ambient_temperature 120(2)
_diffrn_measured_fraction_theta_full 0.993
_diffrn_measured_fraction_theta_max 0.993
_diffrn_measurement_device_type 'Bruker APEX-II CCD'
_diffrn_measurement_method '\f and \w scans'
_diffrn_radiation_monochromator graphite
_diffrn_radiation_source 'fine-focus sealed tube'
_diffrn_radiation_type MoK\a
_diffrn_radiation_wavelength 0.71073
_diffrn_reflns_av_R_equivalents 0.0522
_diffrn_reflns_av_sigmaI/netI 0.0489
_diffrn_reflns_limit_h_max 13
_diffrn_reflns_limit_h_min -13
_diffrn_reflns_limit_k_max 16
_diffrn_reflns_limit_k_min -16
_diffrn_reflns_limit_l_max 20
_diffrn_reflns_limit_l_min -20
_diffrn_reflns_number 33473
_diffrn_reflns_theta_full 32.58
_diffrn_reflns_theta_max 32.58
_diffrn_reflns_theta_min 2.37
_exptl_absorpt_coefficient_mu 2.906
_exptl_absorpt_correction_T_max 0.6865
_exptl_absorpt_correction_T_min 0.5187
_exptl_absorpt_correction_type multi-scan
_exptl_absorpt_process_details SADABS
_exptl_crystal_colour colourless
_exptl_crystal_density_diffrn 1.929
_exptl_crystal_density_method 'not measured'
_exptl_crystal_description prism
_exptl_crystal_F_000 716
_exptl_crystal_size_max 0.26
_exptl_crystal_size_mid 0.22
_exptl_crystal_size_min 0.14
_refine_diff_density_max 1.417
_refine_diff_density_min -0.927
_refine_diff_density_rms 0.107
_refine_ls_extinction_method none
_refine_ls_goodness_of_fit_ref 1.064
_refine_ls_hydrogen_treatment constr
_refine_ls_matrix_type full
_refine_ls_number_parameters 370
_refine_ls_number_reflns 9238
_refine_ls_number_restraints 0
_refine_ls_restrained_S_all 1.064
_refine_ls_R_factor_all 0.0436
_refine_ls_R_factor_gt 0.0355
_refine_ls_shift/su_max 0.002
_refine_ls_shift/su_mean 0.000
_refine_ls_structure_factor_coef Fsqd
_refine_ls_weighting_details 'calc w=1/[\s^2^(Fo^2^)+(0.0200P)^2^+1.5000P] where P=(Fo^2^+2Fc^2^)/3'
_refine_ls_weighting_scheme calc
_refine_ls_wR_factor_gt 0.0851
_refine_ls_wR_factor_ref 0.0887
_reflns_number_gt 7817
_reflns_number_total 9238
_reflns_threshold_expression >2sigma(I)
_cod_data_source_file cg400988m_si_002.cif
_cod_data_source_block pc1106m
_cod_depositor_comments
;
The following automatic conversions were performed:

'_symmetry_cell_setting' value 'Triclinic' changed to 'triclinic'
according to /home/saulius/struct/CIF-dictionaries/cif_core.dic
dictionary named 'cif_core.dic' version 2.4.2 from 2011-04-26.

Automatic conversion script
Id: cif_fix_values 1891 2012-01-12 08:04:46Z andrius 
;
_cod_original_sg_symbol_H-M P-1
_cod_database_code 4508296

loop_
_symmetry_equiv_pos_as_xyz
'x, y, z'
'-x, -y, -z'

loop_
_atom_site_label
_atom_site_type_symbol
_atom_site_fract_x
_atom_site_fract_y
_atom_site_fract_z
_atom_site_U_iso_or_equiv
_atom_site_adp_type
_atom_site_occupancy
_atom_site_symmetry_multiplicity
_atom_site_calc_flag
_atom_site_refinement_flags
_atom_site_disorder_assembly
_atom_site_disorder_group
Br1 Br 0.5596(10) 0.4497(6) 0.1634(6) 0.0239(4) Uani 0.5937(18) 1 d P A 1
I1 I 0.5509(9) 0.4645(6) 0.1688(6) 0.0239(4) Uani 0.4063(18) 1 d P A 2
I2 I -0.08153(17) 0.03328(14) -0.24671(14) 0.02292(14) Uani 0.5937(18) 1 d P A 1
Br2 Br -0.0619(4) 0.0204(4) -0.2451(3) 0.02292(14) Uani 0.4063(18) 1 d P A 2
C11 C 0.4477(3) 0.3618(2) 0.10218(18) 0.0242(4) Uani 1 1 d . . .
C12 C 0.5268(3) 0.2937(2) 0.02222(18) 0.0243(4) Uani 1 1 d . A .
F12 F 0.68185(17) 0.28815(16) -0.01194(13) 0.0346(3) Uani 1 1 d . . .
C13 C 0.4478(3) 0.2366(2) -0.02591(17) 0.0237(4) Uani 1 1 d . . .
F13 F 0.52970(17) 0.17783(15) -0.10693(11) 0.0298(3) Uani 1 1 d . A .
C14 C 0.2862(3) 0.2429(2) 0.00402(17) 0.0220(4) Uani 1 1 d . A .
C15 C 0.2082(3) 0.3092(2) 0.08593(17) 0.0234(4) Uani 1 1 d . . .
F15 F 0.05268(16) 0.31644(15) 0.12000(12) 0.0312(3) Uani 1 1 d . A .
C16 C 0.2866(3) 0.3685(2) 0.13334(18) 0.0259(4) Uani 1 1 d . A .
F16 F 0.20450(19) 0.43341(16) 0.20989(12) 0.0356(3) Uani 1 1 d . . .
C21 C 0.0418(3) 0.0931(2) -0.16531(17) 0.0230(4) Uani 1 1 d . . .
C22 C 0.0201(3) 0.2174(2) -0.14979(17) 0.0233(4) Uani 1 1 d . A .
F22 F -0.07398(17) 0.29556(14) -0.19155(12) 0.0297(3) Uani 1 1 d . . .
C23 C 0.0963(3) 0.2640(2) -0.09393(17) 0.0216(4) Uani 1 1 d . . .
F23 F 0.07138(17) 0.38459(13) -0.08209(12) 0.0283(3) Uani 1 1 d . A .
C24 C 0.2004(3) 0.1891(2) -0.05174(17) 0.0213(4) Uani 1 1 d . A .
C25 C 0.2240(3) 0.0651(2) -0.06909(17) 0.0224(4) Uani 1 1 d . . .
F25 F 0.32326(18) -0.01160(14) -0.03046(12) 0.0300(3) Uani 1 1 d . A .
C26 C 0.1460(3) 0.0176(2) -0.12400(17) 0.0229(4) Uani 1 1 d . A .
F26 F 0.17161(19) -0.10344(14) -0.13616(12) 0.0309(3) Uani 1 1 d . . .
N31 N 0.5491(2) 0.70246(17) 0.43537(15) 0.0207(3) Uani 1 1 d . . .
C32 C 0.5485(3) 0.7159(2) 0.33555(19) 0.0236(4) Uani 1 1 d . . .
H32 H 0.4853 0.7783 0.3086 0.028 Uiso 1 1 calc R . .
N33 N 0.6424(2) 0.63540(19) 0.28023(15) 0.0241(4) Uani 1 1 d . . .
C34 C 0.7100(2) 0.5616(2) 0.34903(17) 0.0202(4) Uani 1 1 d . . .
C35 C 0.8182(2) 0.4594(2) 0.33386(17) 0.0218(4) Uani 1 1 d . . .
H35 H 0.8604 0.4321 0.2678 0.026 Uiso 1 1 calc R . .
C36 C 0.8627(2) 0.3986(2) 0.41700(18) 0.0220(4) Uani 1 1 d . . .
C37 C 0.8010(3) 0.4397(2) 0.51611(18) 0.0217(4) Uani 1 1 d . . .
C38 C 0.6953(2) 0.5426(2) 0.53105(17) 0.0211(4) Uani 1 1 d . . .
H38 H 0.6537 0.5712 0.5966 0.025 Uiso 1 1 calc R . .
C39 C 0.6525(2) 0.60205(19) 0.44618(16) 0.0187(4) Uani 1 1 d . . .
C40 C 0.9757(3) 0.2860(2) 0.4035(2) 0.0312(5) Uani 1 1 d . . .
H40A H 1.0045 0.2681 0.3321 0.047 Uiso 1 1 calc R . .
H40B H 0.9272 0.2140 0.4510 0.047 Uiso 1 1 calc R . .
H40C H 1.0690 0.3027 0.4185 0.047 Uiso 1 1 calc R . .
C41 C 0.8493(3) 0.3715(3) 0.6064(2) 0.0306(5) Uani 1 1 d . . .
H41A H 0.7961 0.4121 0.6681 0.046 Uiso 1 1 calc R . .
H41B H 0.9620 0.3737 0.5905 0.046 Uiso 1 1 calc R . .
H41C H 0.8213 0.2846 0.6193 0.046 Uiso 1 1 calc R . .
N51 N 0.7342(3) 0.9677(2) 0.6362(2) 0.0359(5) Uani 1 1 d . . .
C52 C 0.5966(4) 0.9266(3) 0.6952(2) 0.0376(6) Uani 1 1 d . . .
H52 H 0.5602 0.9405 0.7656 0.045 Uiso 1 1 calc R . .
C53 C 0.5038(3) 0.8649(2) 0.6594(2) 0.0306(5) Uani 1 1 d . . .
H53 H 0.4064 0.8377 0.7045 0.037 Uiso 1 1 calc R . .
C54 C 0.5547(2) 0.8430(2) 0.55721(17) 0.0206(4) Uani 1 1 d . . .
C55 C 0.6975(3) 0.8858(2) 0.49469(18) 0.0230(4) Uani 1 1 d . . .
H55 H 0.7371 0.8731 0.4241 0.028 Uiso 1 1 calc R . .
C56 C 0.7807(3) 0.9472(2) 0.5379(2) 0.0295(5) Uani 1 1 d . . .
H56 H 0.8777 0.9769 0.4944 0.035 Uiso 1 1 calc R . .
C57 C 0.4571(3) 0.7744(2) 0.5161(2) 0.0257(4) Uani 1 1 d . . .
H57A H 0.3919 0.7178 0.5737 0.031 Uiso 1 1 calc R . .
H57B H 0.3867 0.8358 0.4887 0.031 Uiso 1 1 calc R . .

loop_
_atom_site_aniso_label
_atom_site_aniso_U_11
_atom_site_aniso_U_22
_atom_site_aniso_U_33
_atom_site_aniso_U_23
_atom_site_aniso_U_13
_atom_site_aniso_U_12
Br1 0.0345(7) 0.0204(12) 0.0212(6) -0.0020(6) -0.0134(5) -0.0075(7)
I1 0.0345(7) 0.0204(12) 0.0212(6) -0.0020(6) -0.0134(5) -0.0075(7)
I2 0.0287(4) 0.0207(3) 0.02212(11) -0.0041(2) -0.0116(2) 0.0000(2)
Br2 0.0287(4) 0.0207(3) 0.02212(11) -0.0041(2) -0.0116(2) 0.0000(2)
C11 0.0302(11) 0.0233(10) 0.0208(9) -0.0006(8) -0.0105(8) -0.0050(8)
C12 0.0234(10) 0.0260(11) 0.0232(10) -0.0007(8) -0.0083(8) -0.0009(8)
F12 0.0226(7) 0.0433(9) 0.0381(8) -0.0082(7) -0.0087(6) -0.0014(6)
C13 0.0270(10) 0.0237(10) 0.0192(9) -0.0033(8) -0.0064(8) 0.0009(8)
F13 0.0270(7) 0.0353(8) 0.0264(7) -0.0123(6) -0.0056(5) 0.0047(6)
C14 0.0250(10) 0.0219(10) 0.0199(9) -0.0032(8) -0.0079(7) -0.0014(8)
C15 0.0232(10) 0.0249(10) 0.0209(9) -0.0054(8) -0.0041(8) -0.0025(8)
F15 0.0236(7) 0.0398(8) 0.0295(7) -0.0155(6) -0.0019(5) -0.0021(6)
C16 0.0316(11) 0.0244(11) 0.0209(10) -0.0054(8) -0.0055(8) -0.0038(9)
F16 0.0371(8) 0.0397(9) 0.0305(8) -0.0187(7) -0.0038(6) -0.0049(7)
C21 0.0242(10) 0.0259(11) 0.0181(9) -0.0032(8) -0.0045(7) -0.0048(8)
C22 0.0247(10) 0.0239(10) 0.0194(9) -0.0015(8) -0.0060(8) 0.0006(8)
F22 0.0324(7) 0.0287(7) 0.0303(7) -0.0008(6) -0.0162(6) 0.0039(6)
C23 0.0241(9) 0.0190(9) 0.0202(9) -0.0033(7) -0.0051(7) -0.0002(7)
F23 0.0358(7) 0.0190(6) 0.0313(7) -0.0068(5) -0.0125(6) 0.0041(5)
C24 0.0241(9) 0.0202(9) 0.0196(9) -0.0045(7) -0.0064(7) -0.0008(7)
C25 0.0252(10) 0.0210(10) 0.0208(9) -0.0028(8) -0.0077(8) 0.0011(8)
F25 0.0373(8) 0.0215(7) 0.0363(8) -0.0045(6) -0.0204(6) 0.0053(6)
C26 0.0285(10) 0.0182(9) 0.0219(10) -0.0034(8) -0.0070(8) -0.0025(8)
F26 0.0406(8) 0.0196(6) 0.0358(8) -0.0077(6) -0.0151(6) 0.0001(6)
N31 0.0208(8) 0.0189(8) 0.0264(9) -0.0069(7) -0.0114(7) 0.0001(6)
C32 0.0252(10) 0.0198(10) 0.0290(11) -0.0011(8) -0.0133(8) -0.0031(8)
N33 0.0287(9) 0.0251(9) 0.0212(8) -0.0019(7) -0.0113(7) -0.0039(7)
C34 0.0205(9) 0.0204(9) 0.0210(9) -0.0030(7) -0.0071(7) -0.0050(7)
C35 0.0223(9) 0.0217(10) 0.0220(9) -0.0069(8) -0.0054(7) -0.0026(7)
C36 0.0217(9) 0.0168(9) 0.0283(10) -0.0043(8) -0.0080(8) -0.0021(7)
C37 0.0240(9) 0.0201(10) 0.0238(10) -0.0020(8) -0.0110(8) -0.0037(7)
C38 0.0230(9) 0.0219(10) 0.0205(9) -0.0048(8) -0.0083(7) -0.0031(7)
C39 0.0200(9) 0.0165(9) 0.0212(9) -0.0047(7) -0.0072(7) -0.0030(7)
C40 0.0296(11) 0.0220(11) 0.0421(14) -0.0056(10) -0.0125(10) 0.0032(9)
C41 0.0355(12) 0.0287(12) 0.0318(12) 0.0029(10) -0.0198(10) -0.0013(9)
N51 0.0462(13) 0.0289(11) 0.0449(13) -0.0130(10) -0.0295(11) 0.0044(9)
C52 0.0558(17) 0.0315(13) 0.0323(13) -0.0127(11) -0.0217(12) 0.0050(12)
C53 0.0386(13) 0.0245(11) 0.0276(11) -0.0064(9) -0.0076(10) -0.0013(9)
C54 0.0219(9) 0.0157(9) 0.0256(10) -0.0050(7) -0.0095(8) 0.0021(7)
C55 0.0235(10) 0.0210(10) 0.0269(10) -0.0076(8) -0.0097(8) 0.0001(8)
C56 0.0282(11) 0.0241(11) 0.0422(14) -0.0093(10) -0.0175(10) 0.0006(9)
C57 0.0193(9) 0.0241(11) 0.0351(12) -0.0114(9) -0.0072(8) -0.0005(8)

loop_
_atom_type_symbol
_atom_type_description
_atom_type_scat_dispersion_real
_atom_type_scat_dispersion_imag
_atom_type_scat_source
C C 0.0033 0.0016 'International Tables Vol C Tables 4.2.6.8 and 6.1.1.4'
H H 0.0000 0.0000 'International Tables Vol C Tables 4.2.6.8 and 6.1.1.4'
N N 0.0061 0.0033 'International Tables Vol C Tables 4.2.6.8 and 6.1.1.4'
F F 0.0171 0.0103 'International Tables Vol C Tables 4.2.6.8 and 6.1.1.4'
Br Br -0.2901 2.4595 'International Tables Vol C Tables 4.2.6.8 and 6.1.1.4'
I I -0.4742 1.8119 'International Tables Vol C Tables 4.2.6.8 and 6.1.1.4'

loop_
_geom_angle_atom_site_label_1
_geom_angle_atom_site_label_2
_geom_angle_atom_site_label_3
_geom_angle
C12 C11 C16 117.9(2)
C12 C11 Br1 120.5(3)
C16 C11 Br1 121.6(3)
C12 C11 I1 124.4(3)
C16 C11 I1 117.5(3)
Br1 C11 I1 4.6(4)
F12 C12 C13 119.5(2)
F12 C12 C11 119.6(2)
C13 C12 C11 120.9(2)
F13 C13 C12 118.6(2)
F13 C13 C14 119.3(2)
C12 C13 C14 122.0(2)
C15 C14 C13 116.5(2)
C15 C14 C24 121.1(2)
C13 C14 C24 122.3(2)
F15 C15 C16 118.7(2)
F15 C15 C14 119.5(2)
C16 C15 C14 121.9(2)
F16 C16 C15 118.8(2)
F16 C16 C11 120.3(2)
C15 C16 C11 120.9(2)
C22 C21 C26 117.5(2)
C22 C21 Br2 123.63(19)
C26 C21 Br2 118.83(19)
C22 C21 I2 117.99(17)
C26 C21 I2 124.49(18)
Br2 C21 I2 5.87(12)
F22 C22 C23 118.5(2)
F22 C22 C21 120.0(2)
C23 C22 C21 121.4(2)
F23 C23 C22 118.69(19)
F23 C23 C24 119.7(2)
C22 C23 C24 121.6(2)
C25 C24 C23 116.8(2)
C25 C24 C14 122.6(2)
C23 C24 C14 120.5(2)
F25 C25 C26 118.7(2)
F25 C25 C24 119.5(2)
C26 C25 C24 121.7(2)
F26 C26 C25 118.8(2)
F26 C26 C21 120.3(2)
C25 C26 C21 120.9(2)
C32 N31 C39 106.29(18)
C32 N31 C57 127.70(19)
C39 N31 C57 125.97(19)
N33 C32 N31 114.2(2)
N33 C32 H32 122.9
N31 C32 H32 122.9
C32 N33 C34 104.11(19)
C39 C34 N33 110.22(19)
C39 C34 C35 119.7(2)
N33 C34 C35 130.1(2)
C36 C35 C34 118.7(2)
C36 C35 H35 120.7
C34 C35 H35 120.7
C35 C36 C37 121.0(2)
C35 C36 C40 119.7(2)
C37 C36 C40 119.2(2)
C38 C37 C36 120.4(2)
C38 C37 C41 119.2(2)
C36 C37 C41 120.4(2)
C37 C38 C39 117.4(2)
C37 C38 H38 121.3
C39 C38 H38 121.3
N31 C39 C38 132.0(2)
N31 C39 C34 105.20(18)
C38 C39 C34 122.8(2)
C36 C40 H40A 109.5
C36 C40 H40B 109.5
H40A C40 H40B 109.5
C36 C40 H40C 109.5
H40A C40 H40C 109.5
H40B C40 H40C 109.5
C37 C41 H41A 109.5
C37 C41 H41B 109.5
H41A C41 H41B 109.5
C37 C41 H41C 109.5
H41A C41 H41C 109.5
H41B C41 H41C 109.5
C56 N51 C52 116.5(2)
N51 C52 C53 123.5(3)
N51 C52 H52 118.3
C53 C52 H52 118.3
C52 C53 C54 119.3(3)
C52 C53 H53 120.3
C54 C53 H53 120.3
C53 C54 C55 117.9(2)
C53 C54 C57 120.6(2)
C55 C54 C57 121.6(2)
C56 C55 C54 118.3(2)
C56 C55 H55 120.9
C54 C55 H55 120.9
N51 C56 C55 124.6(3)
N51 C56 H56 117.7
C55 C56 H56 117.7
N31 C57 C54 112.97(18)
N31 C57 H57A 109.0
C54 C57 H57A 109.0
N31 C57 H57B 109.0
C54 C57 H57B 109.0
H57A C57 H57B 107.8

loop_
_geom_bond_atom_site_label_1
_geom_bond_atom_site_label_2
_geom_bond_distance
Br1 C11 1.926(9)
I1 C11 2.027(8)
I2 C21 2.043(3)
Br2 C21 1.965(5)
C11 C12 1.384(3)
C11 C16 1.387(3)
C12 F12 1.334(3)
C12 C13 1.375(3)
C13 F13 1.342(3)
C13 C14 1.392(3)
C14 C15 1.390(3)
C14 C24 1.479(3)
C15 F15 1.339(3)
C15 C16 1.377(3)
C16 F16 1.336(3)
C21 C22 1.386(3)
C21 C26 1.389(3)
C22 F22 1.338(3)
C22 C23 1.374(3)
C23 F23 1.333(3)
C23 C24 1.392(3)
C24 C25 1.389(3)
C25 F25 1.342(3)
C25 C26 1.381(3)
C26 F26 1.340(3)
N31 C32 1.363(3)
N31 C39 1.383(3)
N31 C57 1.445(3)
C32 N33 1.307(3)
C32 H32 0.9500
N33 C34 1.396(3)
C34 C39 1.396(3)
C34 C35 1.396(3)
C35 C36 1.384(3)
C35 H35 0.9500
C36 C37 1.424(3)
C36 C40 1.505(3)
C37 C38 1.390(3)
C37 C41 1.510(3)
C38 C39 1.392(3)
C38 H38 0.9500
C40 H40A 0.9800
C40 H40B 0.9800
C40 H40C 0.9800
C41 H41A 0.9800
C41 H41B 0.9800
C41 H41C 0.9800
N51 C56 1.332(4)
N51 C52 1.333(4)
C52 C53 1.385(4)
C52 H52 0.9500
C53 C54 1.386(3)
C53 H53 0.9500
C54 C55 1.389(3)
C54 C57 1.512(3)
C55 C56 1.384(3)
C55 H55 0.9500
C56 H56 0.9500
C57 H57A 0.9900
C57 H57B 0.9900

loop_
_geom_torsion_atom_site_label_1
_geom_torsion_atom_site_label_2
_geom_torsion_atom_site_label_3
_geom_torsion_atom_site_label_4
_geom_torsion
C16 C11 C12 F12 178.0(2)
Br1 C11 C12 F12 0.6(4)
I1 C11 C12 F12 3.4(4)
C16 C11 C12 C13 1.2(3)
Br1 C11 C12 C13 -176.2(3)
I1 C11 C12 C13 -173.4(3)
F12 C12 C13 F13 -0.6(3)
C11 C12 C13 F13 176.2(2)
F12 C12 C13 C14 -177.8(2)
C11 C12 C13 C14 -1.0(4)
F13 C13 C14 C15 -177.6(2)
C12 C13 C14 C15 -0.5(3)
F13 C13 C14 C24 -1.3(3)
C12 C13 C14 C24 175.8(2)
C13 C14 C15 F15 -178.5(2)
C24 C14 C15 F15 5.1(3)
C13 C14 C15 C16 1.6(4)
C24 C14 C15 C16 -174.7(2)
F15 C15 C16 F16 -1.6(3)
C14 C15 C16 F16 178.3(2)
F15 C15 C16 C11 178.8(2)
C14 C15 C16 C11 -1.4(4)
C12 C11 C16 F16 -179.7(2)
Br1 C11 C16 F16 -2.3(4)
I1 C11 C16 F16 -4.7(4)
C12 C11 C16 C15 -0.1(4)
Br1 C11 C16 C15 177.3(3)
I1 C11 C16 C15 174.9(3)
C26 C21 C22 F22 177.2(2)
Br2 C21 C22 F22 -1.1(3)
I2 C21 C22 F22 -3.0(3)
C26 C21 C22 C23 -1.2(3)
Br2 C21 C22 C23 -179.5(2)
I2 C21 C22 C23 178.58(18)
F22 C22 C23 F23 1.2(3)
C21 C22 C23 F23 179.6(2)
F22 C22 C23 C24 -177.5(2)
C21 C22 C23 C24 1.0(3)
F23 C23 C24 C25 -178.42(19)
C22 C23 C24 C25 0.2(3)
F23 C23 C24 C14 -1.4(3)
C22 C23 C24 C14 177.2(2)
C15 C14 C24 C25 -129.0(2)
C13 C14 C24 C25 54.9(3)
C15 C14 C24 C23 54.1(3)
C13 C14 C24 C23 -122.0(2)
C23 C24 C25 F25 179.9(2)
C14 C24 C25 F25 2.9(3)
C23 C24 C25 C26 -1.1(3)
C14 C24 C25 C26 -178.1(2)
F25 C25 C26 F26 0.4(3)
C24 C25 C26 F26 -178.6(2)
F25 C25 C26 C21 179.8(2)
C24 C25 C26 C21 0.8(3)
C22 C21 C26 F26 179.8(2)
Br2 C21 C26 F26 -1.8(3)
I2 C21 C26 F26 0.0(3)
C22 C21 C26 C25 0.4(3)
Br2 C21 C26 C25 178.7(2)
I2 C21 C26 C25 -179.46(18)
C39 N31 C32 N33 -0.8(3)
C57 N31 C32 N33 -178.7(2)
N31 C32 N33 C34 0.5(3)
C32 N33 C34 C39 -0.1(2)
C32 N33 C34 C35 179.0(2)
C39 C34 C35 C36 1.6(3)
N33 C34 C35 C36 -177.4(2)
C34 C35 C36 C37 -0.6(3)
C34 C35 C36 C40 178.3(2)
C35 C36 C37 C38 -0.4(3)
C40 C36 C37 C38 -179.3(2)
C35 C36 C37 C41 179.3(2)
C40 C36 C37 C41 0.4(3)
C36 C37 C38 C39 0.4(3)
C41 C37 C38 C39 -179.4(2)
C32 N31 C39 C38 -176.9(2)
C57 N31 C39 C38 1.0(4)
C32 N31 C39 C34 0.6(2)
C57 N31 C39 C34 178.6(2)
C37 C38 C39 N31 177.9(2)
C37 C38 C39 C34 0.7(3)
N33 C34 C39 N31 -0.4(2)
C35 C34 C39 N31 -179.59(19)
N33 C34 C39 C38 177.5(2)
C35 C34 C39 C38 -1.7(3)
C56 N51 C52 C53 0.5(4)
N51 C52 C53 C54 0.3(4)
C52 C53 C54 C55 -0.6(3)
C52 C53 C54 C57 179.2(2)
C53 C54 C55 C56 0.1(3)
C57 C54 C55 C56 -179.7(2)
C52 N51 C56 C55 -0.9(4)
C54 C55 C56 N51 0.7(4)
C32 N31 C57 C54 -118.9(2)
C39 N31 C57 C54 63.6(3)
C53 C54 C57 N31 -148.7(2)
C55 C54 C57 N31 31.1(3)
